data_7058428
loop_
_publ_author_name
'Sankar, Balakrishnan'
'Harikrishnan, Muniyasamy'
'Raja, Ranganathan'
'Sadhasivam, Velu'
'Malini, Nelson'
'Murugesan, Sepperumal'
'Siva, Ayyanar'

_publ_section_title
;
 Design of a simple and efficient synthesis for bioactive novel
 pyrazolyl--isoxazoline hybrids
;
_journal_issue 26
_journal_name_full 'New Journal of Chemistry'
_journal_page_first 10458
_journal_paper_doi 10.1039/C9NJ01532A
_journal_volume 43
_journal_year 2019
_chemical_formula_sum 'C22 H23 N3 O4'
_chemical_formula_weight 393.43
_space_group_IT_number 14
_space_group_name_Hall '-P 2ybc'
_space_group_name_H-M_alt 'P 1 21/c 1'
_symmetry_space_group_name_Hall '-P 2ybc'
_symmetry_space_group_name_H-M 'P 1 21/c 1'
_atom_sites_solution_hydrogens geom
_atom_sites_solution_primary direct
_atom_sites_solution_secondary difmap
_audit_creation_method SHELXL-97
_audit_update_record
;
2019-02-18 deposited with the CCDC.    2019-05-27 downloaded from the CCDC.
;
_cell_angle_alpha 90.00
_cell_angle_beta 100.922(6)
_cell_angle_gamma 90.00
_cell_formula_units_Z 4
_cell_length_a 15.715(2)
_cell_length_b 15.803(2)
_cell_length_c 8.4108(10)
_cell_measurement_temperature 293(2)
_cell_volume 2050.9(4)
_computing_structure_refinement 'SHELXL-97 (Sheldrick, 1997)'
_diffrn_ambient_temperature 293(2)
_diffrn_measured_fraction_theta_full 0.998
_diffrn_measured_fraction_theta_max 0.998
_diffrn_radiation_monochromator graphite
_diffrn_radiation_source 'fine-focus sealed tube'
_diffrn_radiation_type MoK\a
_diffrn_radiation_wavelength 0.71073
_diffrn_reflns_av_R_equivalents 0.0627
_diffrn_reflns_av_sigmaI/netI 0.0368
_diffrn_reflns_limit_h_max 20
_diffrn_reflns_limit_h_min -20
_diffrn_reflns_limit_k_max 20
_diffrn_reflns_limit_k_min -20
_diffrn_reflns_limit_l_max 10
_diffrn_reflns_limit_l_min -10
_diffrn_reflns_number 30630
_diffrn_reflns_theta_full 27.54
_diffrn_reflns_theta_max 27.54
_diffrn_reflns_theta_min 1.32
_exptl_absorpt_coefficient_mu 0.089
_exptl_crystal_density_diffrn 1.274
_exptl_crystal_density_method 'not measured'
_exptl_crystal_F_000 832
_refine_diff_density_max 0.171
_refine_diff_density_min -0.192
_refine_diff_density_rms 0.036
_refine_ls_extinction_method none
_refine_ls_goodness_of_fit_ref 0.737
_refine_ls_hydrogen_treatment mixed
_refine_ls_matrix_type full
_refine_ls_number_parameters 262
_refine_ls_number_reflns 4716
_refine_ls_number_restraints 0
_refine_ls_restrained_S_all 0.737
_refine_ls_R_factor_all 0.0786
_refine_ls_R_factor_gt 0.0468
_refine_ls_shift/su_max 0.000
_refine_ls_shift/su_mean 0.000
_refine_ls_structure_factor_coef Fsqd
_refine_ls_weighting_details 'calc w=1/[\s^2^(Fo^2^)+(0.1411P)^2^+0.9346P] where P=(Fo^2^+2Fc^2^)/3'
_refine_ls_weighting_scheme calc
_refine_ls_wR_factor_gt 0.1460
_refine_ls_wR_factor_ref 0.1870
_reflns_number_gt 3103
_reflns_number_total 4716
_reflns_threshold_expression >2sigma(I)
_cod_data_source_file c9nj01532a2.cif
_cod_data_source_block shelxl
_cod_depositor_comments 'Adding full bibliography for 7058428.cif.'
_cod_database_code 7058428

loop_
_symmetry_equiv_pos_as_xyz
'x, y, z'
'-x, y+1/2, -z+1/2'
'-x, -y, -z'
'x, -y-1/2, z-1/2'

loop_
_atom_site_label
_atom_site_type_symbol
_atom_site_fract_x
_atom_site_fract_y
_atom_site_fract_z
_atom_site_U_iso_or_equiv
_atom_site_adp_type
_atom_site_occupancy
_atom_site_symmetry_multiplicity
_atom_site_calc_flag
_atom_site_refinement_flags
O1 O 0.13582(8) 0.00310(8) 0.26738(15) 0.0537(3) Uani 1 1 d .
O2 O 0.15392(11) 0.18607(9) -0.22984(17) 0.0662(4) Uani 1 1 d .
O3 O 0.32712(11) 0.17176(9) -0.0380(2) 0.0768(5) Uani 1 1 d .
N1 N 0.08580(10) -0.11612(10) 0.11282(18) 0.0523(4) Uani 1 1 d .
N2 N 0.06322(11) -0.14186(10) -0.0442(2) 0.0556(4) Uani 1 1 d .
N3 N 0.12818(11) 0.10057(10) -0.22397(19) 0.0543(4) Uani 1 1 d .
C22 C 0.71990(19) 0.2576(2) -0.0758(4) 0.0994(9) Uani 1 1 d .
H22A H 0.7813 0.2484 -0.0598 0.149 Uiso 1 1 calc R
H22B H 0.7085 0.3088 -0.0218 0.149 Uiso 1 1 calc R
H22C H 0.6968 0.2626 -0.1896 0.149 Uiso 1 1 calc R
C1 C 0.07816(12) -0.07567(11) -0.1324(2) 0.0493(4) Uani 1 1 d .
C2 C 0.11037(11) -0.00622(11) -0.0335(2) 0.0444(4) Uani 1 1 d .
C3 C 0.11394(11) -0.03620(11) 0.1213(2) 0.0463(4) Uani 1 1 d .
C6 C 0.22126(12) -0.00279(11) 0.3492(2) 0.0475(4) Uani 1 1 d .
C7 C 0.28599(13) -0.03952(14) 0.2840(2) 0.0602(5) Uani 1 1 d .
H7 H 0.2744 -0.0621 0.1800 0.072 Uiso 1 1 calc R
C8 C 0.36873(15) -0.04220(18) 0.3761(3) 0.0789(7) Uani 1 1 d .
H8 H 0.4132 -0.0673 0.3340 0.095 Uiso 1 1 calc R
C9 C 0.38592(17) -0.00806(18) 0.5299(3) 0.0835(7) Uani 1 1 d .
H9 H 0.4418 -0.0100 0.5910 0.100 Uiso 1 1 calc R
C10 C 0.32038(18) 0.02860(16) 0.5919(3) 0.0754(7) Uani 1 1 d .
H10 H 0.3320 0.0516 0.6955 0.091 Uiso 1 1 calc R
C11 C 0.23734(15) 0.03168(13) 0.5024(2) 0.0596(5) Uani 1 1 d .
H11 H 0.1929 0.0566 0.5447 0.072 Uiso 1 1 calc R
C12 C 0.13334(11) 0.07839(11) -0.0765(2) 0.0458(4) Uani 1 1 d .
C14 C 0.16316(15) 0.14690(12) 0.0437(2) 0.0601(5) Uani 1 1 d .
H14A H 0.2148 0.1303 0.1197 0.072 Uiso 1 1 calc R
H14B H 0.1182 0.1625 0.1029 0.072 Uiso 1 1 calc R
C13 C 0.18197(14) 0.21833(13) -0.0657(2) 0.0606(5) Uani 1 1 d .
H13 H 0.1464 0.2675 -0.0501 0.073 Uiso 1 1 calc R
C15 C 0.27453(15) 0.24540(12) -0.0456(3) 0.0645(5) Uani 1 1 d .
H15A H 0.2825 0.2805 -0.1363 0.077 Uiso 1 1 calc R
H15B H 0.2908 0.2782 0.0530 0.077 Uiso 1 1 calc R
C16 C 0.41450(15) 0.18292(13) -0.0331(3) 0.0632(5) Uani 1 1 d .
C21 C 0.46687(18) 0.11648(15) 0.0263(3) 0.0794(7) Uani 1 1 d .
H21 H 0.4428 0.0683 0.0633 0.095 Uiso 1 1 calc R
C20 C 0.55468(19) 0.12038(16) 0.0318(3) 0.0857(8) Uani 1 1 d .
H20 H 0.5895 0.0749 0.0731 0.103 Uiso 1 1 calc R
C19 C 0.59173(16) 0.19082(15) -0.0231(3) 0.0696(6) Uani 1 1 d .
C18 C 0.53942(17) 0.25706(17) -0.0837(3) 0.0824(7) Uani 1 1 d .
H18 H 0.5633 0.3047 -0.1231 0.099 Uiso 1 1 calc R
C17 C 0.45119(16) 0.25342(16) -0.0866(4) 0.0842(8) Uani 1 1 d .
H17 H 0.4164 0.2994 -0.1253 0.101 Uiso 1 1 calc R
O4 O 0.68016(12) 0.18843(13) -0.0114(2) 0.0912(6) Uani 1 1 d .
C5 C 0.07742(15) -0.17249(15) 0.2450(3) 0.0681(6) Uani 1 1 d .
H5A H 0.0554 -0.2262 0.2022 0.102 Uiso 0.50 1 calc PR
H5B H 0.0381 -0.1483 0.3071 0.102 Uiso 0.50 1 calc PR
H5C H 0.1331 -0.1803 0.3134 0.102 Uiso 0.50 1 calc PR
H5D H 0.0957 -0.1437 0.3463 0.102 Uiso 0.50 1 calc PR
H5E H 0.1130 -0.2216 0.2414 0.102 Uiso 0.50 1 calc PR
H5F H 0.0180 -0.1895 0.2350 0.102 Uiso 0.50 1 calc PR
C4 C 0.05969(16) -0.08136(14) -0.3123(2) 0.0668(6) Uani 1 1 d .
H4A H 0.0739 -0.0286 -0.3574 0.100 Uiso 0.50 1 calc PR
H4B H -0.0007 -0.0934 -0.3495 0.100 Uiso 0.50 1 calc PR
H4C H 0.0939 -0.1258 -0.3462 0.100 Uiso 0.50 1 calc PR
H4D H 0.0375 -0.1366 -0.3447 0.100 Uiso 0.50 1 calc PR
H4E H 0.1121 -0.0718 -0.3525 0.100 Uiso 0.50 1 calc PR
H4F H 0.0175 -0.0394 -0.3559 0.100 Uiso 0.50 1 calc PR

loop_
_atom_site_aniso_label
_atom_site_aniso_U_11
_atom_site_aniso_U_22
_atom_site_aniso_U_33
_atom_site_aniso_U_23
_atom_site_aniso_U_13
_atom_site_aniso_U_12
O1 0.0546(7) 0.0640(8) 0.0440(7) -0.0068(5) 0.0132(5) 0.0056(6)
O2 0.0888(11) 0.0541(8) 0.0566(8) 0.0077(6) 0.0158(7) -0.0140(7)
O3 0.0751(10) 0.0421(7) 0.1141(13) 0.0084(8) 0.0201(9) -0.0062(7)
N1 0.0575(9) 0.0468(8) 0.0538(9) 0.0037(6) 0.0133(7) -0.0001(7)
N2 0.0611(10) 0.0464(9) 0.0587(9) -0.0021(7) 0.0099(7) -0.0023(7)
N3 0.0669(10) 0.0474(9) 0.0504(8) -0.0006(6) 0.0160(7) -0.0037(7)
C22 0.0724(17) 0.124(3) 0.104(2) -0.0118(19) 0.0225(15) 0.0018(17)
C1 0.0511(10) 0.0456(10) 0.0519(10) -0.0034(7) 0.0115(7) -0.0005(8)
C2 0.0465(9) 0.0441(9) 0.0444(8) -0.0031(7) 0.0127(7) 0.0011(7)
C3 0.0450(9) 0.0470(10) 0.0486(9) -0.0021(7) 0.0129(7) 0.0010(7)
C6 0.0548(10) 0.0441(9) 0.0446(9) 0.0018(7) 0.0123(7) -0.0045(7)
C7 0.0556(11) 0.0721(13) 0.0539(10) -0.0102(9) 0.0131(8) -0.0023(9)
C8 0.0559(13) 0.0983(19) 0.0817(16) -0.0101(13) 0.0114(11) -0.0010(12)
C9 0.0667(15) 0.100(2) 0.0760(16) -0.0031(14) -0.0064(12) -0.0142(13)
C10 0.0911(17) 0.0779(15) 0.0518(12) -0.0090(10) -0.0004(11) -0.0158(13)
C11 0.0804(14) 0.0527(11) 0.0475(10) -0.0034(8) 0.0168(9) -0.0029(10)
C12 0.0474(9) 0.0452(9) 0.0473(9) -0.0036(7) 0.0158(7) 0.0000(7)
C14 0.0803(14) 0.0499(11) 0.0536(11) -0.0071(8) 0.0213(10) -0.0138(10)
C13 0.0770(14) 0.0460(10) 0.0607(11) -0.0020(8) 0.0180(10) -0.0058(9)
C15 0.0776(14) 0.0414(10) 0.0758(14) 0.0045(9) 0.0176(11) -0.0073(9)
C16 0.0748(14) 0.0476(11) 0.0660(13) -0.0004(9) 0.0105(10) -0.0028(9)
C21 0.0948(19) 0.0480(12) 0.0947(18) 0.0065(11) 0.0165(14) 0.0058(12)
C20 0.0957(19) 0.0575(14) 0.101(2) 0.0032(13) 0.0105(15) 0.0225(13)
C19 0.0723(14) 0.0721(15) 0.0621(13) -0.0120(10) 0.0072(10) 0.0090(11)
C18 0.0744(16) 0.0740(16) 0.0987(19) 0.0185(13) 0.0158(13) -0.0021(12)
C17 0.0716(16) 0.0642(14) 0.114(2) 0.0290(14) 0.0107(14) 0.0025(11)
O4 0.0781(12) 0.0953(14) 0.1001(14) -0.0116(11) 0.0166(10) 0.0185(10)
C5 0.0743(14) 0.0600(12) 0.0718(13) 0.0199(10) 0.0181(11) 0.0024(10)
C4 0.0869(15) 0.0592(12) 0.0527(11) -0.0111(9) 0.0087(10) -0.0061(10)

loop_
_atom_type_symbol
_atom_type_description
_atom_type_scat_dispersion_real
_atom_type_scat_dispersion_imag
_atom_type_scat_source
C C 0.0033 0.0016 'International Tables Vol C Tables 4.2.6.8 and 6.1.1.4'
H H 0.0000 0.0000 'International Tables Vol C Tables 4.2.6.8 and 6.1.1.4'
N N 0.0061 0.0033 'International Tables Vol C Tables 4.2.6.8 and 6.1.1.4'
O O 0.0106 0.0060 'International Tables Vol C Tables 4.2.6.8 and 6.1.1.4'

loop_
_geom_angle_atom_site_label_1
_geom_angle_atom_site_label_2
_geom_angle_atom_site_label_3
_geom_angle
C3 O1 C6 118.10(13)
N3 O2 C13 109.75(13)
C16 O3 C15 117.66(15)
C3 N1 N2 110.90(14)
C3 N1 C5 128.10(17)
N2 N1 C5 120.99(17)
C1 N2 N1 105.34(15)
C12 N3 O2 109.29(14)
O4 C22 H22A 109.5
O4 C22 H22B 109.5
H22A C22 H22B 109.5
O4 C22 H22C 109.5
H22A C22 H22C 109.5
H22B C22 H22C 109.5
N2 C1 C2 111.42(16)
N2 C1 C4 119.91(16)
C2 C1 C4 128.67(17)
C3 C2 C1 103.61(15)
C3 C2 C12 125.90(16)
C1 C2 C12 130.48(16)
N1 C3 O1 120.28(15)
N1 C3 C2 108.73(15)
O1 C3 C2 130.89(16)
C7 C6 C11 121.50(19)
C7 C6 O1 123.36(16)
C11 C6 O1 115.15(17)
C6 C7 C8 118.61(19)
C6 C7 H7 120.7
C8 C7 H7 120.7
C9 C8 C7 120.6(2)
C9 C8 H8 119.7
C7 C8 H8 119.7
C10 C9 C8 119.7(2)
C10 C9 H9 120.2
C8 C9 H9 120.2
C9 C10 C11 120.6(2)
C9 C10 H10 119.7
C11 C10 H10 119.7
C6 C11 C10 119.0(2)
C6 C11 H11 120.5
C10 C11 H11 120.5
N3 C12 C2 121.53(16)
N3 C12 C14 114.35(16)
C2 C12 C14 124.12(15)
C12 C14 C13 101.57(15)
C12 C14 H14A 111.5
C13 C14 H14A 111.5
C12 C14 H14B 111.5
C13 C14 H14B 111.5
H14A C14 H14B 109.3
O2 C13 C15 108.67(16)
O2 C13 C14 104.75(15)
C15 C13 C14 116.14(19)
O2 C13 H13 109.0
C15 C13 H13 109.0
C14 C13 H13 109.0
O3 C15 C13 108.41(16)
O3 C15 H15A 110.0
C13 C15 H15A 110.0
O3 C15 H15B 110.0
C13 C15 H15B 110.0
H15A C15 H15B 108.4
C21 C16 C17 118.9(2)
C21 C16 O3 116.1(2)
C17 C16 O3 125.0(2)
C16 C21 C20 120.6(2)
C16 C21 H21 119.7
C20 C21 H21 119.7
C21 C20 C19 120.8(2)
C21 C20 H20 119.6
C19 C20 H20 119.6
C18 C19 O4 125.1(2)
C18 C19 C20 118.8(2)
O4 C19 C20 116.1(2)
C19 C18 C17 120.3(2)
C19 C18 H18 119.9
C17 C18 H18 119.9
C16 C17 C18 120.7(2)
C16 C17 H17 119.6
C18 C17 H17 119.6
C19 O4 C22 117.7(2)
N1 C5 H5A 109.5
N1 C5 H5B 109.5
H5A C5 H5B 109.5
N1 C5 H5C 109.5
H5A C5 H5C 109.5
H5B C5 H5C 109.5
N1 C5 H5D 109.5
H5A C5 H5D 141.1
H5B C5 H5D 56.3
H5C C5 H5D 56.3
N1 C5 H5E 109.5
H5A C5 H5E 56.3
H5B C5 H5E 141.1
H5C C5 H5E 56.3
H5D C5 H5E 109.5
N1 C5 H5F 109.5
H5A C5 H5F 56.3
H5B C5 H5F 56.3
H5C C5 H5F 141.1
H5D C5 H5F 109.5
H5E C5 H5F 109.5
C1 C4 H4A 109.5
C1 C4 H4B 109.5
H4A C4 H4B 109.5
C1 C4 H4C 109.5
H4A C4 H4C 109.5
H4B C4 H4C 109.5
C1 C4 H4D 109.5
H4A C4 H4D 141.1
H4B C4 H4D 56.3
H4C C4 H4D 56.3
C1 C4 H4E 109.5
H4A C4 H4E 56.3
H4B C4 H4E 141.1
H4C C4 H4E 56.3
H4D C4 H4E 109.5
C1 C4 H4F 109.5
H4A C4 H4F 56.3
H4B C4 H4F 56.3
H4C C4 H4F 141.1
H4D C4 H4F 109.5
H4E C4 H4F 109.5

loop_
_geom_bond_atom_site_label_1
_geom_bond_atom_site_label_2
_geom_bond_distance
O1 C3 1.361(2)
O1 C6 1.391(2)
O2 N3 1.414(2)
O2 C13 1.459(2)
O3 C16 1.377(3)
O3 C15 1.422(3)
N1 C3 1.336(2)
N1 N2 1.363(2)
N1 C5 1.450(2)
N2 C1 1.328(2)
N3 C12 1.277(2)
C22 O4 1.417(4)
C22 H22A 0.9600
C22 H22B 0.9600
C22 H22C 0.9600
C1 C2 1.412(2)
C1 C4 1.489(3)
C2 C3 1.377(2)
C2 C12 1.449(2)
C6 C7 1.372(3)
C6 C11 1.378(3)
C7 C8 1.382(3)
C7 H7 0.9300
C8 C9 1.380(4)
C8 H8 0.9300
C9 C10 1.368(4)
C9 H9 0.9300
C10 C11 1.379(3)
C10 H10 0.9300
C11 H11 0.9300
C12 C14 1.495(2)
C14 C13 1.520(3)
C14 H14A 0.9700
C14 H14B 0.9700
C13 C15 1.495(3)
C13 H13 0.9800
C15 H15A 0.9700
C15 H15B 0.9700
C16 C21 1.369(3)
C16 C17 1.369(3)
C21 C20 1.373(4)
C21 H21 0.9300
C20 C19 1.376(4)
C20 H20 0.9300
C19 C18 1.368(3)
C19 O4 1.375(3)
C18 C17 1.383(3)
C18 H18 0.9300
C17 H17 0.9300
C5 H5A 0.9600
C5 H5B 0.9600
C5 H5C 0.9600
C5 H5D 0.9600
C5 H5E 0.9600
C5 H5F 0.9600
C4 H4A 0.9600
C4 H4B 0.9600
C4 H4C 0.9600
C4 H4D 0.9600
C4 H4E 0.9600
C4 H4F 0.9600

loop_
_geom_torsion_atom_site_label_1
_geom_torsion_atom_site_label_2
_geom_torsion_atom_site_label_3
_geom_torsion_atom_site_label_4
_geom_torsion
C3 N1 N2 C1 0.0(2)
C5 N1 N2 C1 179.55(17)
C13 O2 N3 C12 3.0(2)
N1 N2 C1 C2 -0.2(2)
N1 N2 C1 C4 -179.51(17)
N2 C1 C2 C3 0.3(2)
C4 C1 C2 C3 179.54(19)
N2 C1 C2 C12 -178.34(17)
C4 C1 C2 C12 0.9(3)
N2 N1 C3 O1 176.82(15)
C5 N1 C3 O1 -2.7(3)
N2 N1 C3 C2 0.2(2)
C5 N1 C3 C2 -179.33(18)
C6 O1 C3 N1 90.3(2)
C6 O1 C3 C2 -93.9(2)
C1 C2 C3 N1 -0.27(19)
C12 C2 C3 N1 178.43(16)
C1 C2 C3 O1 -176.42(17)
C12 C2 C3 O1 2.3(3)
C3 O1 C6 C7 6.0(3)
C3 O1 C6 C11 -174.34(16)
C11 C6 C7 C8 0.6(3)
O1 C6 C7 C8 -179.8(2)
C6 C7 C8 C9 -0.5(4)
C7 C8 C9 C10 0.2(4)
C8 C9 C10 C11 0.1(4)
C7 C6 C11 C10 -0.4(3)
O1 C6 C11 C10 -179.98(18)
C9 C10 C11 C6 0.0(3)
O2 N3 C12 C2 179.64(16)
O2 N3 C12 C14 0.6(2)
C3 C2 C12 N3 179.81(17)
C1 C2 C12 N3 -1.9(3)
C3 C2 C12 C14 -1.2(3)
C1 C2 C12 C14 177.09(19)
N3 C12 C14 C13 -3.7(2)
C2 C12 C14 C13 177.29(17)
N3 O2 C13 C15 119.57(17)
N3 O2 C13 C14 -5.2(2)
C12 C14 C13 O2 5.0(2)
C12 C14 C13 C15 -114.82(19)
C16 O3 C15 C13 174.68(18)
O2 C13 C15 O3 -72.1(2)
C14 C13 C15 O3 45.6(2)
C15 O3 C16 C21 159.3(2)
C15 O3 C16 C17 -22.5(3)
C17 C16 C21 C20 -0.2(4)
O3 C16 C21 C20 178.1(2)
C16 C21 C20 C19 -0.4(4)
C21 C20 C19 C18 -0.1(4)
C21 C20 C19 O4 179.7(2)
O4 C19 C18 C17 -178.6(2)
C20 C19 C18 C17 1.1(4)
C21 C16 C17 C18 1.2(4)
O3 C16 C17 C18 -176.9(2)
C19 C18 C17 C16 -1.7(4)
C18 C19 O4 C22 -4.0(4)
C20 C19 O4 C22 176.2(2)
